data_7242648
loop_
_publ_author_name
'Appavoo, Divambal'
'Spencer, Lara C.'
'Guzei, Ilia A.'
'G\'omez-Garc\'ia, Carlos J.'
'van Wyk, Juanita L.'
'Darkwa, James'

_publ_section_title
;
 Ring opening polymerization of d,l-lactide and \e-caprolactone catalysed
 by (pyrazol-1-yl)copper(ii) carboxylate complexes
;
_journal_issue 22
_journal_name_full 'RSC Advances'
_journal_page_first 13475
_journal_page_last 13485
_journal_paper_doi 10.1039/D1RA00339A
_journal_volume 11
_journal_year 2021
_chemical_formula_moiety 'C46 H38 Cl4 Cu2 N4 O8'
_chemical_formula_sum 'C46 H38 Cl4 Cu2 N4 O8'
_chemical_formula_weight 1043.68
_space_group_crystal_system tetragonal
_space_group_IT_number 86
_space_group_name_Hall '-P 4bc'
_space_group_name_H-M_alt 'P 42/n :2'
_atom_sites_solution_hydrogens geom
_atom_sites_solution_primary direct
_audit_creation_date 2020-12-07
_audit_creation_method
;
Olex2 1.3
(compiled 2020.11.12 svn.r5f609507 for OlexSys, GUI svn.r6226)
;
_audit_update_record
;
2020-12-17 deposited with the CCDC.	2021-03-24 downloaded from the CCDC.
;
_cell_angle_alpha 90
_cell_angle_beta 90
_cell_angle_gamma 90
_cell_formula_units_Z 4
_cell_length_a 16.2772(2)
_cell_length_b 16.2772(2)
_cell_length_c 17.3126(2)
_cell_measurement_reflns_used 999
_cell_measurement_temperature 100(1)
_cell_measurement_theta_max 70.67
_cell_measurement_theta_min 3.84
_cell_volume 4586.93(10)
_computing_cell_refinement 'SAINT+ Ver. 2016.5-0 (Bruker-AXS, 2016)'
_computing_data_collection 'APEX3 Ver. 2016.5-0 (Bruker-AXS, 2016)'
_computing_data_reduction 'SAINT+ Ver. 2016.5-0 (Bruker-AXS, 2016)'
_computing_molecular_graphics 'OLEX2 (Dolomanov et al., 2009)'
_computing_publication_material 'OLEX2 (Dolomanov et al., 2009)'
_computing_structure_refinement 'XL (Sheldrick, 2015b)'
_computing_structure_solution 'XT (Sheldrick, 2015a)'
_diffrn_ambient_temperature 100.0
_diffrn_detector 'charge-coupled device (CCD) area detector'
_diffrn_detector_area_resol_mean 7.9
_diffrn_detector_type 'Bruker APEX II'
_diffrn_measured_fraction_theta_full 0.999
_diffrn_measured_fraction_theta_max 0.990
_diffrn_measurement_device 'three-circle diffractometer'
_diffrn_measurement_device_type 'Bruker SMART APEX II'
_diffrn_measurement_method '0.60\ \w and 0.6\ \f scans'
_diffrn_radiation_collimation '0.5 mm double-pinhole'
_diffrn_radiation_detector 'Bruker APEX II'
_diffrn_radiation_monochromator 'equatorially mounted graphite'
_diffrn_radiation_probe x-ray
_diffrn_radiation_type 'Cu K\a'
_diffrn_radiation_wavelength 1.54178
_diffrn_radiation_xray_symbol K-L~3~
_diffrn_reflns_av_R_equivalents 0.0374
_diffrn_reflns_av_unetI/netI 0.0151
_diffrn_reflns_Laue_measured_fraction_full 0.999
_diffrn_reflns_Laue_measured_fraction_max 0.990
_diffrn_reflns_limit_h_max 18
_diffrn_reflns_limit_h_min -19
_diffrn_reflns_limit_k_max 20
_diffrn_reflns_limit_k_min -19
_diffrn_reflns_limit_l_max 20
_diffrn_reflns_limit_l_min -21
_diffrn_reflns_number 73846
_diffrn_reflns_point_group_measured_fraction_full 0.999
_diffrn_reflns_point_group_measured_fraction_max 0.990
_diffrn_reflns_theta_full 67.679
_diffrn_reflns_theta_max 71.701
_diffrn_reflns_theta_min 2.552
_diffrn_source 'sealed X-ray tube'
_diffrn_source_type 'Siemens, K FFCU 2K 90'
_diffrn_standards_number 0
_exptl_absorpt_coefficient_mu 3.766
_exptl_absorpt_correction_T_max 0.6402
_exptl_absorpt_correction_T_min 0.3881
_exptl_absorpt_correction_type multi-scan
_exptl_absorpt_process_details
;
SADABS-2016/2 (Krause et al., 2015) was used for absorption correction.
;
_exptl_crystal_colour green
_exptl_crystal_colour_primary green
_exptl_crystal_density_diffrn 1.511
_exptl_crystal_density_method 'not measured'
_exptl_crystal_description block
_exptl_crystal_F_000 2128
_exptl_crystal_size_max 0.31
_exptl_crystal_size_mid 0.27
_exptl_crystal_size_min 0.13
_refine_diff_density_max 1.668
_refine_diff_density_min -0.786
_refine_diff_density_rms 0.151
_refine_ls_extinction_method none
_refine_ls_goodness_of_fit_ref 1.094
_refine_ls_hydrogen_treatment constr
_refine_ls_matrix_type full
_refine_ls_number_parameters 322
_refine_ls_number_reflns 4450
_refine_ls_number_restraints 42
_refine_ls_restrained_S_all 1.092
_refine_ls_R_factor_all 0.0659
_refine_ls_R_factor_gt 0.0648
_refine_ls_shift/su_max 0.000
_refine_ls_shift/su_mean 0.000
_refine_ls_structure_factor_coef Fsqd
_refine_ls_weighting_details 'w=1/[\s^2^(Fo^2^)+(0.1313P)^2^+3.4860P] where P=(Fo^2^+2Fc^2^)/3'
_refine_ls_weighting_scheme calc
_refine_ls_wR_factor_gt 0.1729
_refine_ls_wR_factor_ref 0.1745
_reflns_Friedel_coverage 0.000
_reflns_number_gt 4331
_reflns_number_total 4450
_reflns_threshold_expression 'I > 2\s(I)'
_cod_data_source_file d1ra00339a2.cif
_cod_data_source_block darkwa133
_cod_original_cell_volume 4586.93(12)
_cod_original_sg_symbol_H-M 'P 42/n'
_cod_database_code 7242648
_shelx_shelxl_version_number 2018/3
_shelx_space_group_comment
;
The symmetry employed for this shelxl refinement is uniquely defined
by the following loop, which should always be used as a source of
symmetry information in preference to the above space-group names.
They are only intended as comments.
;
_shelx_estimated_absorpt_t_max 0.640
_shelx_estimated_absorpt_t_min 0.388
_olex2_refinement_description
;
1. Twinned data refinement
 Scales: 0.537(2)
 0.463(2)
2. Fixed Uiso
 At 1.2 times of:
  All C(H) groups, All C(H,H) groups
 At 1.5 times of:
  All C(H,H,H) groups
3. Restrained distances
 C9A-C9A_$1 = C7A-C7A_$1 = C9A-C8A = C8A-C7A
 1.39 with sigma of 0.005
 Cu1-N1 \\sim Cu1-N1A
 with sigma of 0.02
 Cl1A-C12A \\sim Cl1-C12 \\sim Cl2-C19 \\sim Cl2A-C19A
 with sigma of 0.005
 C11A-C10 \\sim C11-C10 \\sim C18-C17 \\sim C18A-C17
 with sigma of 0.005
4. Uiso/Uaniso restraints and constraints
Uanis(N1) = Uanis(N1A)
Uanis(Cl1) = Uanis(Cl1A)
Uanis(N2) = Uanis(N2A)
Uanis(Cl2) = Uanis(Cl2A)
Uanis(C1) = Uanis(C1A)
Uanis(C2) = Uanis(C2A)
Uanis(C3) = Uanis(C3A)
Uanis(C4) = Uanis(C4A)
Uanis(C5) = Uanis(C5A)
Uanis(C6) = Uanis(C6A)
Uanis(C7) = Uanis(C7A)
Uanis(C8) = Uanis(C8A)
Uanis(C9) = Uanis(C9A)
Uanis(C11) = Uanis(C11A)
Uanis(C12) = Uanis(C12A)
Uanis(C13) = Uanis(C13A)
Uanis(C14) = Uanis(C14A)
Uanis(C15) = Uanis(C15A)
Uanis(C16) = Uanis(C16A)
Uanis(C18) = Uanis(C18A)
Uanis(C19) = Uanis(C19A)
Uanis(C20) = Uanis(C20A)
Uanis(C21) = Uanis(C21A)
Uanis(C22) = Uanis(C22A)
Uanis(C23) = Uanis(C23A)
5. Same fragment restrains
{N1A, N2A, C1A, C2A, C3A, C4A, C5A, C6A, C7A, C8A, C9A} sigma for 1-2: 0.02,
1-3: 0.005
as in
{N1, N2, C1, C2, C3, C4, C5, C6, C7, C8, C9}
6. Others
 Sof(N1A)=Sof(N2A)=Sof(C1A)=Sof(H1AA)=Sof(H1AB)=Sof(H1AC)=Sof(C2A)=Sof(C3A)=
 Sof(H3A)=Sof(C4A)=Sof(C5A)=Sof(H5AA)=Sof(H5AB)=Sof(H5AC)=Sof(C6A)=Sof(H6AA)=
 Sof(H6AB)=Sof(C7A)=Sof(C8A)=Sof(H8A)=Sof(C9A)=Sof(H9A)=Sof(Cl1A)=Sof(C11A)=
 Sof(C12A)=Sof(C13A)=Sof(H13A)=Sof(C14A)=Sof(H14A)=Sof(C15A)=Sof(H15A)=
 Sof(C16A)=Sof(H16A)=Sof(Cl2A)=Sof(C18A)=Sof(C23A)=Sof(H23A)=Sof(C22A)=
 Sof(H22A)=Sof(C21A)=Sof(H21A)=Sof(C20A)=Sof(H20A)=Sof(C19A)=1-FVAR(1)
 Sof(N1)=Sof(N2)=Sof(C1)=Sof(H1A)=Sof(H1B)=Sof(H1C)=Sof(C2)=Sof(C3)=Sof(H3)=
 Sof(C4)=Sof(C5)=Sof(H5A)=Sof(H5B)=Sof(H5C)=Sof(C6)=Sof(H6A)=Sof(H6B)=Sof(C7)=
 Sof(C8)=Sof(H8)=Sof(C9)=Sof(H9)=Sof(Cl1)=Sof(C11)=Sof(C12)=Sof(C13)=Sof(H13)=
 Sof(C14)=Sof(H14)=Sof(C15)=Sof(H15)=Sof(C16)=Sof(H16)=Sof(Cl2)=Sof(C18)=
 Sof(C19)=Sof(C20)=Sof(H20)=Sof(C21)=Sof(H21)=Sof(C22)=Sof(H22)=Sof(C23)=
 Sof(H23)=FVAR(1)
7.a Secondary CH2 refined with riding coordinates:
 C6(H6A,H6B), C6A(H6AA,H6AB)
7.b Aromatic/amide H refined with riding coordinates:
 C3(H3), C8(H8), C9(H9), C3A(H3A), C8A(H8A), C9A(H9A), C13(H13), C14(H14),
 C15(H15), C16(H16), C13A(H13A), C14A(H14A), C15A(H15A), C16A(H16A), C20(H20),
 C21(H21), C22(H22), C23(H23), C23A(H23A), C22A(H22A), C21A(H21A), C20A(H20A)
7.c Fitted hexagon refined as free rotating group:
 C11(C12,C13,C14,C15,C16), C11A(C12A,C13A,C14A,C15A,C16A), C18(C19,C20,C21,C22,
 C23), C18A(C23A,C22A,C21A,C20A,C19A)
7.d Idealised Me refined as rotating group:
 C1(H1A,H1B,H1C), C5(H5A,H5B,H5C), C1A(H1AA,H1AB,H1AC), C5A(H5AA,H5AB,H5AC)
;
_olex2_submission_special_instructions 'No special instructions were received'

loop_
_space_group_symop_operation_xyz
'x, y, z'
'-x+1/2, -y+1/2, z'
'-y, x+1/2, z+1/2'
'y+1/2, -x, z+1/2'
'-x, -y, -z'
'x-1/2, y-1/2, -z'
'y, -x-1/2, -z-1/2'
'-y-1/2, x, -z-1/2'

loop_
_atom_site_label
_atom_site_type_symbol
_atom_site_fract_x
_atom_site_fract_y
_atom_site_fract_z
_atom_site_U_iso_or_equiv
_atom_site_adp_type
_atom_site_occupancy
_atom_site_site_symmetry_order
_atom_site_calc_flag
_atom_site_refinement_flags_posn
_atom_site_refinement_flags_adp
_atom_site_refinement_flags_occupancy
_atom_site_disorder_assembly
_atom_site_disorder_group
Cu1 Cu 0.41748(3) -0.00654(4) -0.00475(2) 0.0190(2) Uani 1 1 d D . . . .
O1 O 0.42944(19) 0.08212(18) -0.08078(16) 0.0311(7) Uani 1 1 d . . . . .
O2 O 0.56533(19) 0.0937(2) -0.07199(18) 0.0367(7) Uani 1 1 d . . . . .
O3 O 0.42130(19) 0.07618(19) 0.07770(16) 0.0300(6) Uani 1 1 d . . . . .
O4 O 0.55776(18) 0.08517(19) 0.08810(16) 0.0308(6) Uani 1 1 d . . . . .
N1 N 0.2824(2) -0.0103(2) -0.0170(2) 0.0190(8) Uani 0.8504(15) 1 d D . P A 1
N2 N 0.2362(3) -0.0802(2) -0.0178(2) 0.0250(8) Uani 0.8504(15) 1 d D . P A 1
C1 C 0.2560(3) 0.1383(3) -0.0279(4) 0.0365(12) Uani 0.8504(15) 1 d D . P A 1
H1A H 0.208086 0.174681 -0.025474 0.055 Uiso 0.8504(15) 1 calc R U P A 1
H1B H 0.285245 0.147283 -0.076645 0.055 Uiso 0.8504(15) 1 calc R U P A 1
H1C H 0.292787 0.150288 0.015477 0.055 Uiso 0.8504(15) 1 calc R U P A 1
C2 C 0.2287(3) 0.0520(3) -0.0234(3) 0.0232(9) Uani 0.8504(15) 1 d D . P A 1
C3 C 0.1488(3) 0.0214(3) -0.0284(3) 0.0332(10) Uani 0.8504(15) 1 d D . P A 1
H3 H 0.099632 0.052314 -0.033550 0.040 Uiso 0.8504(15) 1 calc R U P A 1
C4 C 0.1559(3) -0.0630(3) -0.0243(3) 0.0325(11) Uani 0.8504(15) 1 d D . P A 1
C5 C 0.0903(4) -0.1287(4) -0.0289(4) 0.0496(15) Uani 0.8504(15) 1 d D . P A 1
H5A H 0.037175 -0.103212 -0.040374 0.074 Uiso 0.8504(15) 1 calc R U P A 1
H5B H 0.087020 -0.157791 0.020579 0.074 Uiso 0.8504(15) 1 calc R U P A 1
H5C H 0.104301 -0.167803 -0.069932 0.074 Uiso 0.8504(15) 1 calc R U P A 1
C6 C 0.2730(4) -0.1616(3) -0.0177(3) 0.0309(11) Uani 0.8504(15) 1 d D . P A 1
H6A H 0.332862 -0.156190 -0.026374 0.037 Uiso 0.8504(15) 1 calc R U P A 1
H6B H 0.249965 -0.193706 -0.061222 0.037 Uiso 0.8504(15) 1 calc R U P A 1
C7 C 0.2586(3) -0.2085(3) 0.0571(3) 0.0293(10) Uani 0.8504(15) 1 d D . P A 1
C8 C 0.2684(4) -0.1677(3) 0.1274(3) 0.0406(13) Uani 0.8504(15) 1 d D . P A 1
H8 H 0.282144 -0.110942 0.127656 0.049 Uiso 0.8504(15) 1 calc R U P A 1
C9 C 0.2584(4) -0.2090(4) 0.1974(3) 0.0424(14) Uani 0.8504(15) 1 d D . P A 1
H9 H 0.263201 -0.180061 0.244868 0.051 Uiso 0.8504(15) 1 calc R U P A 1
N1A N 0.2823(7) -0.0120(8) 0.0139(13) 0.0190(8) Uani 0.1496(15) 1 d D . P A 2
N2A N 0.2351(9) -0.0820(7) 0.0158(10) 0.0250(8) Uani 0.1496(15) 1 d D . P A 2
C1A C 0.2563(13) 0.1372(8) 0.017(2) 0.0365(12) Uani 0.1496(15) 1 d D . P A 2
H1AA H 0.209378 0.171768 0.003066 0.055 Uiso 0.1496(15) 1 calc R U P A 2
H1AB H 0.300211 0.144018 -0.020819 0.055 Uiso 0.1496(15) 1 calc R U P A 2
H1AC H 0.276462 0.153539 0.068433 0.055 Uiso 0.1496(15) 1 calc R U P A 2
C2A C 0.2304(10) 0.0505(7) 0.0195(18) 0.0232(9) Uani 0.1496(15) 1 d D . P A 2
C3A C 0.1496(8) 0.0208(9) 0.0299(19) 0.0332(10) Uani 0.1496(15) 1 d D . P A 2
H3A H 0.101313 0.052368 0.038064 0.040 Uiso 0.1496(15) 1 calc R U P A 2
C4A C 0.1555(9) -0.0628(9) 0.026(2) 0.0325(11) Uani 0.1496(15) 1 d D . P A 2
C5A C 0.0889(12) -0.1285(13) 0.031(2) 0.0496(15) Uani 0.1496(15) 1 d D . P A 2
H5AA H 0.037408 -0.103515 0.048311 0.074 Uiso 0.1496(15) 1 calc R U P A 2
H5AB H 0.105798 -0.171195 0.067317 0.074 Uiso 0.1496(15) 1 calc R U P A 2
H5AC H 0.080627 -0.153085 -0.020402 0.074 Uiso 0.1496(15) 1 calc R U P A 2
C6A C 0.2700(13) -0.1631(8) 0.0108(9) 0.0309(11) Uani 0.1496(15) 1 d D . P A 2
H6AA H 0.248217 -0.196727 0.053857 0.037 Uiso 0.1496(15) 1 calc R U P A 2
H6AB H 0.330243 -0.158910 0.017715 0.037 Uiso 0.1496(15) 1 calc R U P A 2
C7A C 0.2527(17) -0.20736(19) -0.0648(9) 0.0293(10) Uani 0.1496(15) 1 d D . P A 2
C8A C 0.273(2) -0.1698(10) -0.1344(8) 0.0406(13) Uani 0.1496(15) 1 d D . P A 2
H8A H 0.295739 -0.116124 -0.133750 0.049 Uiso 0.1496(15) 1 calc R U P A 2
C9A C 0.261(2) -0.2087(6) -0.2050(9) 0.0424(14) Uani 0.1496(15) 1 d D . P A 2
H9A H 0.266367 -0.179324 -0.252113 0.051 Uiso 0.1496(15) 1 calc R U P A 2
C10 C 0.4961(3) 0.1131(2) -0.0986(2) 0.0267(8) Uani 1 1 d D . . . .
Cl1 Cl 0.57065(10) 0.08515(8) -0.25820(7) 0.0434(3) Uani 0.8504(15) 1 d D . P A 1
C11 C 0.4911(2) 0.18371(16) -0.15576(15) 0.0275(10) Uani 0.8504(15) 1 d DG . P A 1
C12 C 0.5244(2) 0.17551(16) -0.22927(17) 0.0361(12) Uani 0.8504(15) 1 d DG . P A 1
C13 C 0.5183(3) 0.2397(2) -0.28189(14) 0.0447(14) Uani 0.8504(15) 1 d G . P A 1
H13 H 0.541066 0.234112 -0.332136 0.054 Uiso 0.8504(15) 1 calc R U P A 1
C14 C 0.4788(3) 0.31212(18) -0.26101(18) 0.0476(14) Uani 0.8504(15) 1 d G . P A 1
H14 H 0.474639 0.355995 -0.296975 0.057 Uiso 0.8504(15) 1 calc R U P A 1
C15 C 0.4455(3) 0.32032(17) -0.1875(2) 0.0532(16) Uani 0.8504(15) 1 d G . P A 1
H15 H 0.418509 0.369798 -0.173221 0.064 Uiso 0.8504(15) 1 calc R U P A 1
C16 C 0.4516(3) 0.2561(2) -0.13487(15) 0.0443(14) Uani 0.8504(15) 1 d G . P A 1
H16 H 0.428806 0.261718 -0.084626 0.053 Uiso 0.8504(15) 1 calc R U P A 1
Cl1A Cl 0.4046(6) 0.2700(5) -0.0889(4) 0.0434(3) Uani 0.1496(15) 1 d D . P A 2
C11A C 0.4845(14) 0.1527(10) -0.1777(5) 0.0275(10) Uani 0.1496(15) 1 d DG . P A 2
C12A C 0.4522(13) 0.2313(11) -0.1694(6) 0.0361(12) Uani 0.1496(15) 1 d DG . P A 2
C13A C 0.4421(15) 0.2812(9) -0.2338(9) 0.0447(14) Uani 0.1496(15) 1 d G . P A 2
H13A H 0.420004 0.334923 -0.228202 0.054 Uiso 0.1496(15) 1 calc R U P A 2
C14A C 0.4643(18) 0.2526(10) -0.3065(7) 0.0476(14) Uani 0.1496(15) 1 d G . P A 2
H14A H 0.457443 0.286732 -0.350581 0.057 Uiso 0.1496(15) 1 calc R U P A 2
C15A C 0.4966(18) 0.1740(10) -0.3148(4) 0.0532(16) Uani 0.1496(15) 1 d G . P A 2
H15A H 0.511833 0.154483 -0.364477 0.064 Uiso 0.1496(15) 1 calc R U P A 2
C16A C 0.5067(16) 0.1241(8) -0.2504(7) 0.0443(14) Uani 0.1496(15) 1 d G . P A 2
H16A H 0.528784 0.070423 -0.255995 0.053 Uiso 0.1496(15) 1 calc R U P A 2
C17 C 0.4851(2) 0.1029(2) 0.10794(19) 0.0227(7) Uani 1 1 d D . . . .
Cl2 Cl 0.39847(10) 0.26932(8) 0.08818(7) 0.0435(4) Uani 0.8504(15) 1 d D . P A 1
C18 C 0.4754(2) 0.15707(18) 0.17870(13) 0.0251(9) Uani 0.8504(15) 1 d DG . P A 1
C19 C 0.4330(2) 0.23104(19) 0.17447(13) 0.0338(11) Uani 0.8504(15) 1 d DG . P A 1
C20 C 0.4190(2) 0.27663(17) 0.24107(18) 0.0430(13) Uani 0.8504(15) 1 d G . P A 1
H20 H 0.389987 0.327185 0.238172 0.052 Uiso 0.8504(15) 1 calc R U P A 1
C21 C 0.4475(3) 0.2483(2) 0.31191(14) 0.0480(14) Uani 0.8504(15) 1 d G . P A 1
H21 H 0.437915 0.279427 0.357428 0.058 Uiso 0.8504(15) 1 calc R U P A 1
C22 C 0.4899(3) 0.1743(2) 0.31615(13) 0.0513(15) Uani 0.8504(15) 1 d G . P A 1
H22 H 0.509362 0.154910 0.364561 0.062 Uiso 0.8504(15) 1 calc R U P A 1
C23 C 0.5039(2) 0.12870(18) 0.24954(17) 0.0356(11) Uani 0.8504(15) 1 d G . P A 1
H23 H 0.532882 0.078151 0.252439 0.043 Uiso 0.8504(15) 1 calc R U P A 1
Cl2A Cl 0.5625(5) 0.0891(4) 0.2636(4) 0.0435(4) Uani 0.1496(15) 1 d D . P A 2
C18A C 0.4750(13) 0.1807(7) 0.1560(8) 0.0251(9) Uani 0.1496(15) 1 d DG . P A 2
C23A C 0.4387(14) 0.2546(9) 0.1346(7) 0.0356(11) Uani 0.1496(15) 1 d G . P A 2
H23A H 0.415930 0.260606 0.084368 0.043 Uiso 0.1496(15) 1 calc R U P A 2
C22A C 0.4359(16) 0.3196(7) 0.1865(9) 0.0513(15) Uani 0.1496(15) 1 d G . P A 2
H22A H 0.411115 0.370087 0.171847 0.062 Uiso 0.1496(15) 1 calc R U P A 2
C21A C 0.4692(16) 0.3107(8) 0.2600(8) 0.0480(14) Uani 0.1496(15) 1 d G . P A 2
H21A H 0.467282 0.355193 0.295475 0.058 Uiso 0.1496(15) 1 calc R U P A 2
C20A C 0.5055(15) 0.2369(10) 0.2814(7) 0.0430(13) Uani 0.1496(15) 1 d G . P A 2
H20A H 0.528265 0.230817 0.331623 0.052 Uiso 0.1496(15) 1 calc R U P A 2
C19A C 0.5083(13) 0.1718(7) 0.2295(10) 0.0338(11) Uani 0.1496(15) 1 d DG . P A 2

loop_
_atom_site_aniso_label
_atom_site_aniso_U_11
_atom_site_aniso_U_22
_atom_site_aniso_U_33
_atom_site_aniso_U_23
_atom_site_aniso_U_13
_atom_site_aniso_U_12
Cu1 0.0231(3) 0.0157(3) 0.0180(3) -0.00051(17) 0.00048(18) 0.0062(2)
O1 0.0355(16) 0.0279(14) 0.0297(14) 0.0106(12) -0.0090(12) 0.0025(12)
O2 0.0347(16) 0.0373(16) 0.0382(16) 0.0200(13) 0.0027(12) 0.0060(13)
O3 0.0286(14) 0.0350(15) 0.0262(13) -0.0126(12) 0.0036(11) 0.0077(12)
O4 0.0276(14) 0.0331(15) 0.0318(14) -0.0135(12) 0.0018(11) 0.0018(12)
N1 0.0267(18) 0.0124(16) 0.0179(18) 0.0003(15) 0.0030(14) 0.0005(14)
N2 0.033(2) 0.0156(17) 0.0262(18) 0.0004(16) 0.0097(18) -0.0036(16)
C1 0.026(2) 0.020(2) 0.063(4) -0.005(2) -0.002(3) 0.0037(18)
C2 0.019(2) 0.023(2) 0.027(2) 0.0028(19) -0.0006(18) 0.0072(17)
C3 0.020(2) 0.035(3) 0.044(3) 0.001(2) 0.001(2) -0.001(2)
C4 0.028(3) 0.030(3) 0.040(3) 0.002(2) 0.007(2) -0.006(2)
C5 0.038(3) 0.052(4) 0.059(4) 0.009(3) 0.003(3) -0.026(3)
C6 0.043(3) 0.017(2) 0.033(3) -0.0002(19) 0.013(2) -0.003(2)
C7 0.029(2) 0.026(2) 0.032(2) 0.0014(18) 0.0048(18) -0.0023(18)
C8 0.054(3) 0.032(3) 0.036(3) -0.005(2) 0.012(2) -0.010(2)
C9 0.047(3) 0.054(4) 0.026(2) -0.010(2) 0.004(2) -0.014(3)
N1A 0.0267(18) 0.0124(16) 0.0179(18) 0.0003(15) 0.0030(14) 0.0005(14)
N2A 0.033(2) 0.0156(17) 0.0262(18) 0.0004(16) 0.0097(18) -0.0036(16)
C1A 0.026(2) 0.020(2) 0.063(4) -0.005(2) -0.002(3) 0.0037(18)
C2A 0.019(2) 0.023(2) 0.027(2) 0.0028(19) -0.0006(18) 0.0072(17)
C3A 0.020(2) 0.035(3) 0.044(3) 0.001(2) 0.001(2) -0.001(2)
C4A 0.028(3) 0.030(3) 0.040(3) 0.002(2) 0.007(2) -0.006(2)
C5A 0.038(3) 0.052(4) 0.059(4) 0.009(3) 0.003(3) -0.026(3)
C6A 0.043(3) 0.017(2) 0.033(3) -0.0002(19) 0.013(2) -0.003(2)
C7A 0.029(2) 0.026(2) 0.032(2) 0.0014(18) 0.0048(18) -0.0023(18)
C8A 0.054(3) 0.032(3) 0.036(3) -0.005(2) 0.012(2) -0.010(2)
C9A 0.047(3) 0.054(4) 0.026(2) -0.010(2) 0.004(2) -0.014(3)
C10 0.040(2) 0.0221(17) 0.0183(16) 0.0063(14) -0.0001(15) 0.0023(17)
Cl1 0.0663(9) 0.0363(6) 0.0276(6) -0.0009(5) 0.0056(5) 0.0046(6)
C11 0.047(3) 0.017(2) 0.019(2) 0.0037(16) -0.0040(19) 0.005(2)
C12 0.056(3) 0.030(3) 0.022(2) 0.0034(18) -0.006(2) 0.001(2)
C13 0.068(4) 0.044(3) 0.022(2) 0.010(2) -0.003(2) 0.000(3)
C14 0.071(4) 0.035(3) 0.037(3) 0.020(2) -0.006(3) 0.002(3)
C15 0.082(5) 0.035(3) 0.042(3) 0.014(2) -0.007(3) 0.016(3)
C16 0.076(4) 0.031(3) 0.026(3) 0.011(2) -0.007(3) 0.004(3)
Cl1A 0.0663(9) 0.0363(6) 0.0276(6) -0.0009(5) 0.0056(5) 0.0046(6)
C11A 0.047(3) 0.017(2) 0.019(2) 0.0037(16) -0.0040(19) 0.005(2)
C12A 0.056(3) 0.030(3) 0.022(2) 0.0034(18) -0.006(2) 0.001(2)
C13A 0.068(4) 0.044(3) 0.022(2) 0.010(2) -0.003(2) 0.000(3)
C14A 0.071(4) 0.035(3) 0.037(3) 0.020(2) -0.006(3) 0.002(3)
C15A 0.082(5) 0.035(3) 0.042(3) 0.014(2) -0.007(3) 0.016(3)
C16A 0.076(4) 0.031(3) 0.026(3) 0.011(2) -0.007(3) 0.004(3)
C17 0.031(2) 0.0203(17) 0.0168(15) -0.0055(13) 0.0029(14) 0.0047(15)
Cl2 0.0638(9) 0.0293(6) 0.0373(6) 0.0006(5) -0.0055(6) 0.0065(5)
C18 0.029(2) 0.027(2) 0.020(2) -0.0057(18) 0.0026(18) -0.0003(18)
C19 0.041(3) 0.029(2) 0.031(2) -0.0020(19) 0.002(2) -0.003(2)
C20 0.057(3) 0.033(3) 0.038(3) -0.006(2) 0.000(3) 0.005(3)
C21 0.064(4) 0.046(3) 0.034(3) -0.016(2) 0.001(3) 0.004(3)
C22 0.063(4) 0.063(4) 0.028(3) -0.011(2) -0.008(3) 0.009(3)
C23 0.045(3) 0.034(3) 0.028(2) -0.0034(19) -0.005(2) -0.002(2)
Cl2A 0.0638(9) 0.0293(6) 0.0373(6) 0.0006(5) -0.0055(6) 0.0065(5)
C18A 0.029(2) 0.027(2) 0.020(2) -0.0057(18) 0.0026(18) -0.0003(18)
C23A 0.045(3) 0.034(3) 0.028(2) -0.0034(19) -0.005(2) -0.002(2)
C22A 0.063(4) 0.063(4) 0.028(3) -0.011(2) -0.008(3) 0.009(3)
C21A 0.064(4) 0.046(3) 0.034(3) -0.016(2) 0.001(3) 0.004(3)
C20A 0.057(3) 0.033(3) 0.038(3) -0.006(2) 0.000(3) 0.005(3)
C19A 0.041(3) 0.029(2) 0.031(2) -0.0020(19) 0.002(2) -0.003(2)

loop_
_atom_type_symbol
_atom_type_description
_atom_type_scat_dispersion_real
_atom_type_scat_dispersion_imag
_atom_type_scat_source
C C 0.0181 0.0091 'International Tables Vol C Tables 4.2.6.8 and 6.1.1.4'
H H 0.0000 0.0000 'International Tables Vol C Tables 4.2.6.8 and 6.1.1.4'
Cl Cl 0.3639 0.7018 'International Tables Vol C Tables 4.2.6.8 and 6.1.1.4'
Cu Cu -1.9646 0.5888 'International Tables Vol C Tables 4.2.6.8 and 6.1.1.4'
N N 0.0311 0.0180 'International Tables Vol C Tables 4.2.6.8 and 6.1.1.4'
O O 0.0492 0.0322 'International Tables Vol C Tables 4.2.6.8 and 6.1.1.4'

loop_
_geom_angle_atom_site_label_1
_geom_angle_atom_site_label_2
_geom_angle_atom_site_label_3
_geom_angle
_geom_angle_site_symmetry_1
_geom_angle_site_symmetry_3
_geom_angle_publ_flag
O1 Cu1 Cu1 83.35(9) . 5_655 ?
O1 Cu1 O2 166.10(13) . 5_655 ?
O1 Cu1 O3 88.87(15) . . ?
O1 Cu1 O4 88.06(13) . 5_655 ?
O1 Cu1 N1 93.13(13) . . ?
O1 Cu1 N1A 103.0(5) . . ?
O2 Cu1 Cu1 82.76(10) 5_655 5_655 ?
O2 Cu1 O4 89.83(15) 5_655 5_655 ?
O2 Cu1 N1 100.76(14) 5_655 . ?
O2 Cu1 N1A 90.8(5) 5_655 . ?
O3 Cu1 Cu1 82.54(9) . 5_655 ?
O3 Cu1 O2 89.94(14) . 5_655 ?
O3 Cu1 O4 166.27(13) . 5_655 ?
O3 Cu1 N1 96.90(13) . . ?
O3 Cu1 N1A 87.3(5) . . ?
O4 Cu1 Cu1 83.82(9) 5_655 5_655 ?
O4 Cu1 N1 96.63(13) 5_655 . ?
O4 Cu1 N1A 106.4(5) 5_655 . ?
N1 Cu1 Cu1 176.44(10) . 5_655 ?
C10 O1 Cu1 123.7(2) . . ?
C10 O2 Cu1 123.9(3) . 5_655 ?
C17 O3 Cu1 125.0(2) . . ?
C17 O4 Cu1 122.6(2) . 5_655 ?
N2 N1 Cu1 124.9(3) . . ?
C2 N1 Cu1 129.4(3) . . ?
C2 N1 N2 105.7(4) . . ?
N1 N2 C6 122.2(4) . . ?
C4 N2 N1 111.3(4) . . ?
C4 N2 C6 126.3(4) . . ?
H1A C1 H1B 109.5 . . ?
H1A C1 H1C 109.5 . . ?
H1B C1 H1C 109.5 . . ?
C2 C1 H1A 109.5 . . ?
C2 C1 H1B 109.5 . . ?
C2 C1 H1C 109.5 . . ?
N1 C2 C1 121.8(4) . . ?
N1 C2 C3 110.0(4) . . ?
C3 C2 C1 128.1(4) . . ?
C2 C3 H3 127.0 . . ?
C4 C3 C2 105.9(4) . . ?
C4 C3 H3 127.0 . . ?
N2 C4 C3 107.1(4) . . ?
N2 C4 C5 122.9(5) . . ?
C3 C4 C5 129.9(6) . . ?
C4 C5 H5A 109.5 . . ?
C4 C5 H5B 109.5 . . ?
C4 C5 H5C 109.5 . . ?
H5A C5 H5B 109.5 . . ?
H5A C5 H5C 109.5 . . ?
H5B C5 H5C 109.5 . . ?
N2 C6 H6A 108.9 . . ?
N2 C6 H6B 108.9 . . ?
N2 C6 C7 113.3(4) . . ?
H6A C6 H6B 107.7 . . ?
C7 C6 H6A 108.9 . . ?
C7 C6 H6B 108.9 . . ?
C7 C7 C6 121.5(3) 2_545 . ?
C7 C7 C8 119.3(3) 2_545 . ?
C8 C7 C6 119.1(4) . . ?
C7 C8 H8 119.5 . . ?
C9 C8 C7 121.0(5) . . ?
C9 C8 H8 119.5 . . ?
C8 C9 H9 120.1 . . ?
C9 C9 C8 119.7(3) 2_545 . ?
C9 C9 H9 120.1 2_545 . ?
N2A N1A Cu1 126.1(7) . . ?
C2A N1A Cu1 127.6(8) . . ?
C2A N1A N2A 106.1(6) . . ?
N1A N2A C6A 122.5(9) . . ?
C4A N2A N1A 110.5(6) . . ?
C4A N2A C6A 127.0(9) . . ?
H1AA C1A H1AB 109.5 . . ?
H1AA C1A H1AC 109.5 . . ?
H1AB C1A H1AC 109.5 . . ?
C2A C1A H1AA 109.5 . . ?
C2A C1A H1AB 109.5 . . ?
C2A C1A H1AC 109.5 . . ?
N1A C2A C1A 123.4(10) . . ?
N1A C2A C3A 109.9(7) . . ?
C3A C2A C1A 126.7(10) . . ?
C2A C3A H3A 127.2 . . ?
C4A C3A C2A 105.6(7) . . ?
C4A C3A H3A 127.2 . . ?
N2A C4A C3A 107.8(6) . . ?
N2A C4A C5A 121.9(10) . . ?
C3A C4A C5A 130.3(11) . . ?
C4A C5A H5AA 109.5 . . ?
C4A C5A H5AB 109.5 . . ?
C4A C5A H5AC 109.5 . . ?
H5AA C5A H5AB 109.5 . . ?
H5AA C5A H5AC 109.5 . . ?
H5AB C5A H5AC 109.5 . . ?
N2A C6A H6AA 108.7 . . ?
N2A C6A H6AB 108.7 . . ?
N2A C6A C7A 114.3(10) . . ?
H6AA C6A H6AB 107.6 . . ?
C7A C6A H6AA 108.7 . . ?
C7A C6A H6AB 108.7 . . ?
C7A C7A C6A 119.0(7) 2_545 . ?
C7A C7A C8A 117.0(10) 2_545 . ?
C8A C7A C6A 119.7(8) . . ?
C7A C8A H8A 119.1 . . ?
C9A C8A C7A 121.9(9) . . ?
C9A C8A H8A 119.1 . . ?
C8A C9A H9A 120.8 . . ?
C9A C9A C8A 118.4(6) 2_545 . ?
C9A C9A H9A 120.8 2_545 . ?
O1 C10 O2 126.3(3) . . ?
O1 C10 C11 115.2(3) . . ?
O1 C10 C11A 106.8(10) . . ?
O2 C10 C11 118.5(3) . . ?
O2 C10 C11A 123.1(9) . . ?
C12 C11 C10 120.2(2) . . ?
C12 C11 C16 120.0 . . ?
C16 C11 C10 119.8(2) . . ?
C11 C12 Cl1 121.18(18) . . ?
C13 C12 Cl1 118.79(18) . . ?
C13 C12 C11 120.0 . . ?
C12 C13 H13 120.0 . . ?
C12 C13 C14 120.0 . . ?
C14 C13 H13 120.0 . . ?
C13 C14 H14 120.0 . . ?
C13 C14 C15 120.0 . . ?
C15 C14 H14 120.0 . . ?
C14 C15 H15 120.0 . . ?
C16 C15 C14 120.0 . . ?
C16 C15 H15 120.0 . . ?
C11 C16 H16 120.0 . . ?
C15 C16 C11 120.0 . . ?
C15 C16 H16 120.0 . . ?
C12A C11A C10 110.1(11) . . ?
C12A C11A C16A 120.0 . . ?
C16A C11A C10 129.7(11) . . ?
C11A C12A Cl1A 126.3(11) . . ?
C13A C12A Cl1A 112.6(11) . . ?
C13A C12A C11A 120.0 . . ?
C12A C13A H13A 120.0 . . ?
C12A C13A C14A 120.0 . . ?
C14A C13A H13A 120.0 . . ?
C13A C14A H14A 120.0 . . ?
C15A C14A C13A 120.0 . . ?
C15A C14A H14A 120.0 . . ?
C14A C15A H15A 120.0 . . ?
C14A C15A C16A 120.0 . . ?
C16A C15A H15A 120.0 . . ?
C11A C16A H16A 120.0 . . ?
C15A C16A C11A 120.0 . . ?
C15A C16A H16A 120.0 . . ?
O3 C17 O4 125.9(3) . . ?
O3 C17 C18 117.2(3) . . ?
O3 C17 C18A 115.5(8) . . ?
O4 C17 C18 116.7(3) . . ?
O4 C17 C18A 116.1(9) . . ?
C19 C18 C17 120.8(2) . . ?
C19 C18 C23 120.0 . . ?
C23 C18 C17 119.0(2) . . ?
C18 C19 Cl2 121.60(19) . . ?
C18 C19 C20 120.0 . . ?
C20 C19 Cl2 118.39(19) . . ?
C19 C20 H20 120.0 . . ?
C19 C20 C21 120.0 . . ?
C21 C20 H20 120.0 . . ?
C20 C21 H21 120.0 . . ?
C22 C21 C20 120.0 . . ?
C22 C21 H21 120.0 . . ?
C21 C22 H22 120.0 . . ?
C21 C22 C23 120.0 . . ?
C23 C22 H22 120.0 . . ?
C18 C23 H23 120.0 . . ?
C22 C23 C18 120.0 . . ?
C22 C23 H23 120.0 . . ?
C23A C18A C17 128.2(11) . . ?
C23A C18A C19A 120.0 . . ?
C19A C18A C17 111.8(11) . . ?
C18A C23A H23A 120.0 . . ?
C22A C23A C18A 120.0 . . ?
C22A C23A H23A 120.0 . . ?
C23A C22A H22A 120.0 . . ?
C21A C22A C23A 120.0 . . ?
C21A C22A H22A 120.0 . . ?
C22A C21A H21A 120.0 . . ?
C22A C21A C20A 120.0 . . ?
C20A C21A H21A 120.0 . . ?
C21A C20A H20A 120.0 . . ?
C19A C20A C21A 120.0 . . ?
C19A C20A H20A 120.0 . . ?
C18A C19A Cl2A 126.7(11) . . ?
C20A C19A Cl2A 113.1(11) . . ?
C20A C19A C18A 120.0 . . ?

loop_
_geom_bond_atom_site_label_1
_geom_bond_atom_site_label_2
_geom_bond_distance
_geom_bond_site_symmetry_2
_geom_bond_publ_flag
Cu1 Cu1 2.6997(11) 5_655 ?
Cu1 O1 1.963(3) . ?
Cu1 O2 1.964(3) 5_655 ?
Cu1 O3 1.963(3) . ?
Cu1 O4 1.970(3) 5_655 ?
Cu1 N1 2.210(4) . ?
Cu1 N1A 2.225(10) . ?
O1 C10 1.236(5) . ?
O2 C10 1.259(5) . ?
O3 C17 1.242(5) . ?
O4 C17 1.265(5) . ?
N1 N2 1.364(5) . ?
N1 C2 1.343(6) . ?
N2 C4 1.341(7) . ?
N2 C6 1.454(6) . ?
C1 H1A 0.9800 . ?
C1 H1B 0.9800 . ?
C1 H1C 0.9800 . ?
C1 C2 1.476(7) . ?
C2 C3 1.395(7) . ?
C3 H3 0.9500 . ?
C3 C4 1.380(7) . ?
C4 C5 1.514(7) . ?
C5 H5A 0.9800 . ?
C5 H5B 0.9800 . ?
C5 H5C 0.9800 . ?
C6 H6A 0.9900 . ?
C6 H6B 0.9900 . ?
C6 C7 1.521(7) . ?
C7 C7 1.381(9) 2_545 ?
C7 C8 1.397(7) . ?
C8 H8 0.9500 . ?
C8 C9 1.395(7) . ?
C9 C9 1.363(12) 2_545 ?
C9 H9 0.9500 . ?
N1A N2A 1.375(12) . ?
N1A C2A 1.326(13) . ?
N2A C4A 1.344(13) . ?
N2A C6A 1.441(10) . ?
C1A H1AA 0.9800 . ?
C1A H1AB 0.9800 . ?
C1A H1AC 0.9800 . ?
C1A C2A 1.474(10) . ?
C2A C3A 1.413(13) . ?
C3A H3A 0.9500 . ?
C3A C4A 1.365(14) . ?
C4A C5A 1.526(11) . ?
C5A H5AA 0.9800 . ?
C5A H5AB 0.9800 . ?
C5A H5AC 0.9800 . ?
C6A H6AA 0.9900 . ?
C6A H6AB 0.9900 . ?
C6A C7A 1.520(13) . ?
C7A C7A 1.391(5) 2_545 ?
C7A C8A 1.391(5) . ?
C8A H8A 0.9500 . ?
C8A C9A 1.390(5) . ?
C9A C9A 1.389(5) 2_545 ?
C9A H9A 0.9500 . ?
C10 C11 1.518(4) . ?
C10 C11A 1.524(5) . ?
Cl1 C12 1.727(2) . ?
C11 C12 1.3900 . ?
C11 C16 1.3900 . ?
C12 C13 1.3900 . ?
C13 H13 0.9500 . ?
C13 C14 1.3900 . ?
C14 H14 0.9500 . ?
C14 C15 1.3900 . ?
C15 H15 0.9500 . ?
C15 C16 1.3900 . ?
C16 H16 0.9500 . ?
Cl1A C12A 1.714(5) . ?
C11A C12A 1.3900 . ?
C11A C16A 1.3900 . ?
C12A C13A 1.3900 . ?
C13A H13A 0.9500 . ?
C13A C14A 1.3900 . ?
C14A H14A 0.9500 . ?
C14A C15A 1.3900 . ?
C15A H15A 0.9500 . ?
C15A C16A 1.3900 . ?
C16A H16A 0.9500 . ?
C17 C18 1.517(3) . ?
C17 C18A 1.524(5) . ?
Cl2 C19 1.713(2) . ?
C18 C19 1.3900 . ?
C18 C23 1.3900 . ?
C19 C20 1.3900 . ?
C20 H20 0.9500 . ?
C20 C21 1.3900 . ?
C21 H21 0.9500 . ?
C21 C22 1.3900 . ?
C22 H22 0.9500 . ?
C22 C23 1.3900 . ?
C23 H23 0.9500 . ?
Cl2A C19A 1.715(5) . ?
C18A C23A 1.3900 . ?
C18A C19A 1.3900 . ?
C23A H23A 0.9500 . ?
C23A C22A 1.3900 . ?
C22A H22A 0.9500 . ?
C22A C21A 1.3900 . ?
C21A H21A 0.9500 . ?
C21A C20A 1.3900 . ?
C20A H20A 0.9500 . ?
C20A C19A 1.3900 . ?

loop_
_geom_torsion_atom_site_label_1
_geom_torsion_atom_site_label_2
_geom_torsion_atom_site_label_3
_geom_torsion_atom_site_label_4
_geom_torsion
_geom_torsion_site_symmetry_1
_geom_torsion_site_symmetry_2
_geom_torsion_site_symmetry_3
_geom_torsion_site_symmetry_4
_geom_torsion_publ_flag
Cu1 O1 C10 O2 0.1(6) . . . . ?
Cu1 O1 C10 C11 -177.1(2) . . . . ?
Cu1 O1 C10 C11A 158.4(7) . . . . ?
Cu1 O2 C10 O1 0.8(6) 5_655 . . . ?
Cu1 O2 C10 C11 178.0(2) 5_655 . . . ?
Cu1 O2 C10 C11A -154.2(9) 5_655 . . . ?
Cu1 O3 C17 O4 4.2(6) . . . . ?
Cu1 O3 C17 C18 -171.1(2) . . . . ?
Cu1 O3 C17 C18A 165.7(8) . . . . ?
Cu1 O4 C17 O3 -1.9(6) 5_655 . . . ?
Cu1 O4 C17 C18 173.4(2) 5_655 . . . ?
Cu1 O4 C17 C18A -163.3(7) 5_655 . . . ?
Cu1 N1 N2 C4 178.6(3) . . . . ?
Cu1 N1 N2 C6 -5.8(6) . . . . ?
Cu1 N1 C2 C1 3.8(7) . . . . ?
Cu1 N1 C2 C3 -178.8(3) . . . . ?
Cu1 N1A N2A C4A -178(2) . . . . ?
Cu1 N1A N2A C6A 4(3) . . . . ?
Cu1 N1A C2A C1A -3(5) . . . . ?
Cu1 N1A C2A C3A 179(2) . . . . ?
O1 C10 C11 C12 -114.0(4) . . . . ?
O1 C10 C11 C16 64.7(4) . . . . ?
O1 C10 C11A C12A 84.8(12) . . . . ?
O1 C10 C11A C16A -100.5(16) . . . . ?
O2 C10 C11 C12 68.5(4) . . . . ?
O2 C10 C11 C16 -112.7(4) . . . . ?
O2 C10 C11A C12A -116.0(12) . . . . ?
O2 C10 C11A C16A 58.7(19) . . . . ?
O3 C17 C18 C19 -61.2(4) . . . . ?
O3 C17 C18 C23 113.7(3) . . . . ?
O3 C17 C18A C23A -52.6(18) . . . . ?
O3 C17 C18A C19A 128.0(10) . . . . ?
O4 C17 C18 C19 123.0(3) . . . . ?
O4 C17 C18 C23 -62.1(4) . . . . ?
O4 C17 C18A C23A 110.7(15) . . . . ?
O4 C17 C18A C19A -68.6(13) . . . . ?
N1 N2 C4 C3 0.5(6) . . . . ?
N1 N2 C4 C5 178.3(5) . . . . ?
N1 N2 C6 C7 111.4(5) . . . . ?
N1 C2 C3 C4 0.3(6) . . . . ?
N2 N1 C2 C1 -177.4(5) . . . . ?
N2 N1 C2 C3 0.0(5) . . . . ?
N2 C6 C7 C7 140.2(6) . . . 2_545 ?
N2 C6 C7 C8 -44.0(7) . . . . ?
C1 C2 C3 C4 177.5(6) . . . . ?
C2 N1 N2 C4 -0.3(5) . . . . ?
C2 N1 N2 C6 175.4(4) . . . . ?
C2 C3 C4 N2 -0.5(6) . . . . ?
C2 C3 C4 C5 -178.1(6) . . . . ?
C4 N2 C6 C7 -73.7(6) . . . . ?
C6 N2 C4 C3 -174.9(4) . . . . ?
C6 N2 C4 C5 2.9(8) . . . . ?
C6 C7 C8 C9 -178.0(6) . . . . ?
C7 C7 C8 C9 -2.1(10) 2_545 . . . ?
C7 C8 C9 C9 2.4(11) . . . 2_545 ?
N1A N2A C4A C3A 1(4) . . . . ?
N1A N2A C4A C5A -180(3) . . . . ?
N1A N2A C6A C7A -109(2) . . . . ?
N1A C2A C3A C4A -3(4) . . . . ?
N2A N1A C2A C1A -178(3) . . . . ?
N2A N1A C2A C3A 4(3) . . . . ?
N2A C6A C7A C7A -150(3) . . . 2_545 ?
N2A C6A C7A C8A 54(3) . . . . ?
C1A C2A C3A C4A 179(3) . . . . ?
C2A N1A N2A C4A -3(3) . . . . ?
C2A N1A N2A C6A 179.8(19) . . . . ?
C2A C3A C4A N2A 2(4) . . . . ?
C2A C3A C4A C5A -178(4) . . . . ?
C4A N2A C6A C7A 74(3) . . . . ?
C6A N2A C4A C3A 178(2) . . . . ?
C6A N2A C4A C5A -2(5) . . . . ?
C6A C7A C8A C9A 178(3) . . . . ?
C7A C7A C8A C9A 22(5) 2_545 . . . ?
C7A C8A C9A C9A -10(6) . . . 2_545 ?
C10 C11 C12 Cl1 1.0(4) . . . . ?
C10 C11 C12 C13 178.8(4) . . . . ?
C10 C11 C16 C15 -178.8(4) . . . . ?
C10 C11A C12A Cl1A -17(2) . . . . ?
C10 C11A C12A C13A 175.3(18) . . . . ?
C10 C11A C16A C15A -174(2) . . . . ?
Cl1 C12 C13 C14 177.8(3) . . . . ?
C11 C12 C13 C14 0.0 . . . . ?
C12 C11 C16 C15 0.0 . . . . ?
C12 C13 C14 C15 0.0 . . . . ?
C13 C14 C15 C16 0.0 . . . . ?
C14 C15 C16 C11 0.0 . . . . ?
C16 C11 C12 Cl1 -177.7(3) . . . . ?
C16 C11 C12 C13 0.0 . . . . ?
Cl1A C12A C13A C14A -169.0(18) . . . . ?
C11A C12A C13A C14A 0.0 . . . . ?
C12A C11A C16A C15A 0.0 . . . . ?
C12A C13A C14A C15A 0.0 . . . . ?
C13A C14A C15A C16A 0.0 . . . . ?
C14A C15A C16A C11A 0.0 . . . . ?
C16A C11A C12A Cl1A 167(2) . . . . ?
C16A C11A C12A C13A 0.0 . . . . ?
C17 C18 C19 Cl2 -6.4(4) . . . . ?
C17 C18 C19 C20 174.8(3) . . . . ?
C17 C18 C23 C22 -174.9(3) . . . . ?
C17 C18A C23A C22A -179(2) . . . . ?
C17 C18A C19A Cl2A 5.1(19) . . . . ?
C17 C18A C19A C20A 179.4(18) . . . . ?
Cl2 C19 C20 C21 -178.8(3) . . . . ?
C18 C19 C20 C21 0.0 . . . . ?
C19 C18 C23 C22 0.0 . . . . ?
C19 C20 C21 C22 0.0 . . . . ?
C20 C21 C22 C23 0.0 . . . . ?
C21 C22 C23 C18 0.0 . . . . ?
C23 C18 C19 Cl2 178.7(3) . . . . ?
C23 C18 C19 C20 0.0 . . . . ?
C18A C23A C22A C21A 0.0 . . . . ?
C23A C18A C19A Cl2A -174(2) . . . . ?
C23A C18A C19A C20A 0.0 . . . . ?
C23A C22A C21A C20A 0.0 . . . . ?
C22A C21A C20A C19A 0.0 . . . . ?
C21A C20A C19A Cl2A 175.0(18) . . . . ?
C21A C20A C19A C18A 0.0 . . . . ?
C19A C18A C23A C22A 0.0 . . . . ?

loop_
_twin_individual_id
_twin_individual_mass_fraction_refined
1 0.537(2)
2 0.463(2)
